data_2230688
loop_
_publ_author_name
'Goswami, Shailesh K.'
'Hanton, Lyall R.'
'McAdam, C. John'
'Moratti, Stephen C.'
'Simpson, Jim'

_publ_section_title
;
 6-Hydroxy-5,7,8-trimethylchroman-2-one
;
_journal_coeditor_code HG5043
_journal_issue 7
_journal_name_full 'Acta Crystallographica Section E'
_journal_page_first o1566
_journal_page_last o1567
_journal_paper_doi 10.1107/S1600536811019982
_journal_volume 67
_journal_year 2011
_chemical_formula_iupac 'C12 H14 O3'
_chemical_formula_moiety 'C12 H14 O3'
_chemical_formula_sum 'C12 H14 O3'
_chemical_formula_weight 206.23
_chemical_name_systematic
;
6-Hydroxy-5,7,8-trimethylchroman-2-one
;
_space_group_IT_number 14
_symmetry_cell_setting monoclinic
_symmetry_space_group_name_Hall '-P 2ybc'
_symmetry_space_group_name_H-M 'P 1 21/c 1'
_atom_sites_solution_hydrogens geom
_atom_sites_solution_primary direct
_atom_sites_solution_secondary difmap
_audit_creation_method SHELXL-97
_cell_angle_alpha 90.00
_cell_angle_beta 96.495(8)
_cell_angle_gamma 90.00
_cell_formula_units_Z 4
_cell_length_a 4.5339(6)
_cell_length_b 16.815(2)
_cell_length_c 13.302(2)
_cell_measurement_reflns_used 1569
_cell_measurement_temperature 89(2)
_cell_measurement_theta_max 25.92
_cell_measurement_theta_min 2.42
_cell_volume 1007.6(2)
_computing_cell_refinement 'SAINT (Bruker 2009)'
_computing_data_collection 'APEX2 (Bruker 2009)'
_computing_data_reduction 'SAINT (Bruker 2009)'
_computing_molecular_graphics
;
SHELXTL (Sheldrick, 2008) and Mercury (Macrae <i>et al.</i>,
2008)
;
_computing_publication_material
;
SHELXL97 (Sheldrick, 2008), enCIFer (Allen <i>et al.</i>, 2004),
PLATON (Spek, 2009)
and publCIF (Westrip, 2010)
;
_computing_structure_refinement
;
SHELXL97 (Sheldrick, 2008) and <i>TITAN2000</i> (Hunter & Simpson,
1999)
;
_computing_structure_solution 'OLEX2 (Dolomanov <i>et al.</i>, 2009)'
_diffrn_ambient_temperature 89(2)
_diffrn_measured_fraction_theta_full 0.990
_diffrn_measured_fraction_theta_max 0.990
_diffrn_measurement_device_type 'Bruker APEXII CCD area-detector'
_diffrn_measurement_method \w
_diffrn_radiation_monochromator graphite
_diffrn_radiation_source 'fine-focus sealed tube'
_diffrn_radiation_type MoK\a
_diffrn_radiation_wavelength 0.71073
_diffrn_reflns_av_R_equivalents 0.0625
_diffrn_reflns_av_sigmaI/netI 0.0381
_diffrn_reflns_limit_h_max 5
_diffrn_reflns_limit_h_min -5
_diffrn_reflns_limit_k_max 20
_diffrn_reflns_limit_k_min -20
_diffrn_reflns_limit_l_max 16
_diffrn_reflns_limit_l_min -13
_diffrn_reflns_number 12531
_diffrn_reflns_theta_full 26.28
_diffrn_reflns_theta_max 26.28
_diffrn_reflns_theta_min 2.87
_diffrn_standards_number 0
_exptl_absorpt_coefficient_mu 0.097
_exptl_absorpt_correction_T_max 1.00
_exptl_absorpt_correction_T_min 0.809221
_exptl_absorpt_correction_type multi-scan
_exptl_absorpt_process_details '(SADABS; Bruker 2009)'
_exptl_crystal_colour colourless
_exptl_crystal_density_diffrn 1.359
_exptl_crystal_density_method 'not measured'
_exptl_crystal_description block
_exptl_crystal_F_000 440
_exptl_crystal_size_max 0.38
_exptl_crystal_size_mid 0.11
_exptl_crystal_size_min 0.06
_refine_diff_density_max 0.394
_refine_diff_density_min -0.274
_refine_ls_extinction_method none
_refine_ls_goodness_of_fit_ref 1.128
_refine_ls_hydrogen_treatment mixed
_refine_ls_matrix_type full
_refine_ls_number_parameters 142
_refine_ls_number_reflns 2021
_refine_ls_number_restraints 1
_refine_ls_restrained_S_all 1.128
_refine_ls_R_factor_all 0.0890
_refine_ls_R_factor_gt 0.0700
_refine_ls_shift/su_max_lt 0.001
_refine_ls_shift/su_mean 0.000
_refine_ls_structure_factor_coef Fsqd
_refine_ls_weighting_details 'calc w=1/[\s^2^(Fo^2^)+(0.0733P)^2^+1.6783P] where P=(Fo^2^+2Fc^2^)/3'
_refine_ls_weighting_scheme calc
_refine_ls_wR_factor_gt 0.1887
_refine_ls_wR_factor_ref 0.2006
_reflns_number_gt 1535
_reflns_number_total 2021
_reflns_threshold_expression I>2\s(I)
_cod_data_source_file hg5043.cif
_cod_data_source_block I
_cod_original_sg_symbol_H-M 'P 21/c'
_cod_database_code 2230688
_cod_database_fobs_code 2230688

loop_
_symmetry_equiv_pos_as_xyz
'x, y, z'
'-x, y+1/2, -z+1/2'
'-x, -y, -z'
'x, -y-1/2, z-1/2'

loop_
_atom_site_type_symbol
_atom_site_label
_atom_site_fract_x
_atom_site_fract_y
_atom_site_fract_z
_atom_site_U_iso_or_equiv
_atom_site_adp_type
_atom_site_calc_flag
_atom_site_refinement_flags
_atom_site_occupancy
_atom_site_symmetry_multiplicity
_atom_site_disorder_assembly
_atom_site_disorder_group
O O1 0.0748(4) 0.96722(11) 0.22522(15) 0.0219(5) Uani d . 1 1 . .
C C1 -0.0405(6) 0.89510(16) 0.2597(2) 0.0194(6) Uani d . 1 1 . .
C C2 -0.2136(6) 0.90381(17) 0.3392(2) 0.0199(6) Uani d . 1 1 . .
C C21 -0.2918(7) 0.98596(17) 0.3742(2) 0.0269(7) Uani d . 1 1 . .
H H21A -0.4854 0.9843 0.4002 0.040 Uiso calc R 1 1 . .
H H21B -0.3003 1.0231 0.3171 0.040 Uiso calc R 1 1 . .
H H21C -0.1402 1.0037 0.4278 0.040 Uiso calc R 1 1 . .
C C3 -0.3075(6) 0.83491(17) 0.3848(2) 0.0207(6) Uani d . 1 1 . .
C C31 -0.4844(7) 0.83761(18) 0.4734(2) 0.0253(7) Uani d . 1 1 . .
H H31A -0.4523 0.8888 0.5082 0.038 Uiso calc R 1 1 . .
H H31B -0.4208 0.7944 0.5203 0.038 Uiso calc R 1 1 . .
H H31C -0.6957 0.8314 0.4496 0.038 Uiso calc R 1 1 . .
C C4 -0.2276(6) 0.76058(17) 0.3479(2) 0.0207(6) Uani d . 1 1 . .
O O4 -0.3260(5) 0.69559(12) 0.39722(16) 0.0261(5) Uani d D 1 1 . .
H H4O -0.292(8) 0.6515(14) 0.369(2) 0.031 Uiso d D 1 1 . .
C C5 -0.0575(6) 0.75268(17) 0.2672(2) 0.0210(6) Uani d . 1 1 . .
C C51 0.0261(7) 0.67095(17) 0.2340(2) 0.0258(7) Uani d . 1 1 . .
H H51A 0.1317 0.6425 0.2916 0.039 Uiso calc R 1 1 . .
H H51B 0.1550 0.6756 0.1799 0.039 Uiso calc R 1 1 . .
H H51C -0.1539 0.6415 0.2090 0.039 Uiso calc R 1 1 . .
C C6 0.0368(6) 0.82203(17) 0.2215(2) 0.0195(6) Uani d . 1 1 . .
C C7 0.2168(6) 0.82110(17) 0.1330(2) 0.0209(6) Uani d . 1 1 . .
H H7A 0.1559 0.7753 0.0886 0.025 Uiso calc R 1 1 . .
H H7B 0.4297 0.8148 0.1578 0.025 Uiso calc R 1 1 . .
C C8 0.1714(7) 0.89840(18) 0.0725(2) 0.0254(7) Uani d . 1 1 . .
H H8A 0.3188 0.9010 0.0231 0.031 Uiso calc R 1 1 . .
H H8B -0.0288 0.8980 0.0341 0.031 Uiso calc R 1 1 . .
C C9 0.2022(6) 0.97048(17) 0.1380(2) 0.0224(6) Uani d . 1 1 . .
O O9 0.3212(5) 1.03231(12) 0.11866(16) 0.0283(6) Uani d . 1 1 . .

loop_
_atom_site_aniso_label
_atom_site_aniso_U_11
_atom_site_aniso_U_22
_atom_site_aniso_U_33
_atom_site_aniso_U_12
_atom_site_aniso_U_13
_atom_site_aniso_U_23
O1 0.0275(11) 0.0175(10) 0.0222(11) -0.0005(8) 0.0097(8) -0.0005(8)
C1 0.0225(14) 0.0163(14) 0.0189(14) -0.0006(11) 0.0010(11) 0.0019(11)
C2 0.0190(14) 0.0215(14) 0.0195(14) 0.0027(11) 0.0043(11) -0.0027(11)
C21 0.0324(16) 0.0215(15) 0.0274(16) 0.0017(13) 0.0066(13) -0.0017(12)
C3 0.0212(14) 0.0230(14) 0.0180(14) 0.0017(11) 0.0024(11) 0.0004(11)
C31 0.0302(16) 0.0233(15) 0.0241(16) 0.0018(12) 0.0100(13) -0.0006(12)
C4 0.0200(14) 0.0205(14) 0.0211(14) -0.0006(11) 0.0000(11) 0.0012(12)
O4 0.0331(12) 0.0175(10) 0.0296(12) -0.0004(9) 0.0117(9) 0.0031(9)
C5 0.0230(15) 0.0193(15) 0.0210(15) 0.0009(11) 0.0033(12) 0.0008(11)
C51 0.0297(16) 0.0200(15) 0.0289(16) 0.0031(12) 0.0087(13) 0.0007(12)
C6 0.0172(13) 0.0224(14) 0.0188(14) 0.0020(11) 0.0020(11) 0.0002(11)
C7 0.0212(14) 0.0206(14) 0.0214(15) 0.0012(11) 0.0047(12) -0.0007(12)
C8 0.0317(17) 0.0247(15) 0.0207(15) -0.0006(13) 0.0065(13) -0.0012(12)
C9 0.0231(14) 0.0231(15) 0.0214(15) 0.0024(12) 0.0042(12) 0.0027(12)
O9 0.0360(12) 0.0206(11) 0.0300(12) -0.0021(9) 0.0111(10) 0.0025(9)

loop_
_atom_type_symbol
_atom_type_description
_atom_type_scat_dispersion_real
_atom_type_scat_dispersion_imag
_atom_type_scat_source
C C 0.0033 0.0016 'International Tables Vol C Tables 4.2.6.8 and 6.1.1.4'
H H 0.0000 0.0000 'International Tables Vol C Tables 4.2.6.8 and 6.1.1.4'
O O 0.0106 0.0060 'International Tables Vol C Tables 4.2.6.8 and 6.1.1.4'

loop_
_geom_angle_atom_site_label_1
_geom_angle_atom_site_label_2
_geom_angle_atom_site_label_3
_geom_angle_site_symmetry_1
_geom_angle_site_symmetry_3
_geom_angle
_geom_angle_publ_flag
C9 O1 C1 . . 121.4(2) ?
C6 C1 C2 . . 123.9(3) ?
C6 C1 O1 . . 121.3(2) ?
C2 C1 O1 . . 114.6(2) ?
C1 C2 C3 . . 117.9(3) ?
C1 C2 C21 . . 120.1(3) ?
C3 C2 C21 . . 122.0(3) ?
C2 C21 H21A . . 109.5 ?
C2 C21 H21B . . 109.5 ?
H21A C21 H21B . . 109.5 ?
C2 C21 H21C . . 109.5 ?
H21A C21 H21C . . 109.5 ?
H21B C21 H21C . . 109.5 ?
C2 C3 C4 . . 118.9(3) ?
C2 C3 C31 . . 122.2(3) ?
C4 C3 C31 . . 118.9(3) ?
C3 C31 H31A . . 109.5 ?
C3 C31 H31B . . 109.5 ?
H31A C31 H31B . . 109.5 ?
C3 C31 H31C . . 109.5 ?
H31A C31 H31C . . 109.5 ?
H31B C31 H31C . . 109.5 ?
O4 C4 C5 . . 121.9(2) ?
O4 C4 C3 . . 115.5(2) ?
C5 C4 C3 . . 122.6(3) ?
C4 O4 H4O . . 113(2) ?
C4 C5 C6 . . 118.4(3) ?
C4 C5 C51 . . 119.4(3) ?
C6 C5 C51 . . 122.2(3) ?
C5 C51 H51A . . 109.5 ?
C5 C51 H51B . . 109.5 ?
H51A C51 H51B . . 109.5 ?
C5 C51 H51C . . 109.5 ?
H51A C51 H51C . . 109.5 ?
H51B C51 H51C . . 109.5 ?
C1 C6 C5 . . 118.3(3) ?
C1 C6 C7 . . 118.5(3) ?
C5 C6 C7 . . 123.3(2) ?
C6 C7 C8 . . 110.5(2) ?
C6 C7 H7A . . 109.6 ?
C8 C7 H7A . . 109.6 ?
C6 C7 H7B . . 109.6 ?
C8 C7 H7B . . 109.6 ?
H7A C7 H7B . . 108.1 ?
C9 C8 C7 . . 112.6(2) ?
C9 C8 H8A . . 109.1 ?
C7 C8 H8A . . 109.1 ?
C9 C8 H8B . . 109.1 ?
C7 C8 H8B . . 109.1 ?
H8A C8 H8B . . 107.8 ?
O9 C9 O1 . . 117.4(3) ?
O9 C9 C8 . . 126.0(3) ?
O1 C9 C8 . . 116.6(2) ?

loop_
_geom_bond_atom_site_label_1
_geom_bond_atom_site_label_2
_geom_bond_site_symmetry_2
_geom_bond_distance
_geom_bond_publ_flag
O1 C9 . 1.354(3) ?
O1 C1 . 1.417(3) ?
C1 C6 . 1.390(4) ?
C1 C2 . 1.394(4) ?
C2 C3 . 1.397(4) ?
C2 C21 . 1.512(4) ?
C21 H21A . 0.9800 ?
C21 H21B . 0.9800 ?
C21 H21C . 0.9800 ?
C3 C4 . 1.405(4) ?
C3 C31 . 1.500(4) ?
C31 H31A . 0.9800 ?
C31 H31B . 0.9800 ?
C31 H31C . 0.9800 ?
C4 O4 . 1.374(3) ?
C4 C5 . 1.398(4) ?
O4 H4O . 0.854(18) ?
C5 C6 . 1.404(4) ?
C5 C51 . 1.505(4) ?
C51 H51A . 0.9800 ?
C51 H51B . 0.9800 ?
C51 H51C . 0.9800 ?
C6 C7 . 1.506(4) ?
C7 C8 . 1.530(4) ?
C7 H7A . 0.9900 ?
C7 H7B . 0.9900 ?
C8 C9 . 1.490(4) ?
C8 H8A . 0.9900 ?
C8 H8B . 0.9900 ?
C9 O9 . 1.212(4) ?

loop_
_geom_hbond_atom_site_label_D
_geom_hbond_atom_site_label_H
_geom_hbond_atom_site_label_A
_geom_hbond_site_symmetry_A
_geom_hbond_distance_DH
_geom_hbond_distance_HA
_geom_hbond_distance_DA
_geom_hbond_angle_DHA
O4 H4O O9 2_545 0.854(18) 2.02(3) 2.754(3) 144(3)
C8 H8B O9 3_575 0.99 2.58 3.395(4) 140
C8 H8B O4 4_575 0.99 2.66 3.440(4) 136
C7 H7B Cg2 1_455 0.99 2.61 3.505(3) 150
C31 H31C Cg2 1_655 0.98 2.62 3.512(3) 151

loop_
_cod_related_entry_id
_cod_related_entry_database
_cod_related_entry_code
1 ChemSpider 262552
